data_1553005
loop_
_publ_author_name
'Zhou, Xiaoxi'
'Zhang, Chunhong'
'Lin, Yumei'
'He, Xumin'
'Zhang, Yan'
'Wang, Jianbo'
'Xia, Haiping'

_publ_section_title
;
 1,2-Migration in the reactions of ruthenium vinyl carbene with propargyl
 alcohols
;
_journal_issue 9
_journal_name_full 'Org. Chem. Front.'
_journal_page_first 1077
_journal_paper_doi 10.1039/C4QO00152D
_journal_volume 1
_journal_year 2014
_chemical_formula_moiety 'C50 H44 B Cl2 F4 N O P2 Ru,CH2Cl2'
_chemical_formula_sum 'C51 H46 B Cl4 F4 N O P2 Ru'
_chemical_formula_weight 1080.51
_space_group_IT_number 14
_space_group_name_Hall '-P 2yn'
_space_group_name_H-M_alt 'P 1 21/n 1'
_symmetry_cell_setting monoclinic
_symmetry_space_group_name_H-M 'P 1 21/n 1'
_atom_sites_solution_hydrogens geom
_atom_sites_solution_primary direct
_atom_sites_solution_secondary difmap
_audit_creation_method SHELXL-97
_cell_angle_alpha 90.00
_cell_angle_beta 95.876(3)
_cell_angle_gamma 90.00
_cell_formula_units_Z 4
_cell_length_a 13.0587(4)
_cell_length_b 25.8151(7)
_cell_length_c 14.6635(4)
_cell_measurement_temperature 173
_cell_measurement_theta_max 28.8518
_cell_measurement_theta_min 2.7427
_cell_volume 4917.3(2)
_computing_cell_refinement 'Bruker FRAMBO'
_computing_data_collection 'Bruker FRAMBO'
_computing_data_reduction 'Bruker SAINT'
_computing_molecular_graphics 'Bruker SHELXTL'
_computing_publication_material 'Bruker SHELXTL'
_computing_structure_refinement 'SHELXL-97 (Sheldrick, 1997)'
_computing_structure_solution 'SHELXS-97 (Sheldrick, 1990)'
_diffrn_ambient_temperature 173
_diffrn_measured_fraction_theta_full 0.999
_diffrn_measured_fraction_theta_max 0.999
_diffrn_measurement_device_type 'multiwire proportional'
_diffrn_measurement_method 'phi and omega scans'
_diffrn_radiation_monochromator graphite
_diffrn_radiation_source 'fine-focus sealed tube'
_diffrn_radiation_type MoK\a
_diffrn_radiation_wavelength 0.71073
_diffrn_reflns_av_R_equivalents 0.0487
_diffrn_reflns_av_sigmaI/netI 0.0764
_diffrn_reflns_limit_h_max 15
_diffrn_reflns_limit_h_min -15
_diffrn_reflns_limit_k_max 29
_diffrn_reflns_limit_k_min -30
_diffrn_reflns_limit_l_max 11
_diffrn_reflns_limit_l_min -17
_diffrn_reflns_number 22197
_diffrn_reflns_theta_full 25.00
_diffrn_reflns_theta_max 25.00
_diffrn_reflns_theta_min 2.75
_exptl_absorpt_coefficient_mu 0.655
_exptl_absorpt_correction_T_max 1.00000
_exptl_absorpt_correction_T_min 0.91561
_exptl_absorpt_correction_type multi-scan
_exptl_crystal_colour red
_exptl_crystal_density_diffrn 1.460
_exptl_crystal_density_method 'not measured'
_exptl_crystal_description block
_exptl_crystal_F_000 2200
_exptl_crystal_size_max 0.3
_exptl_crystal_size_mid 0.2
_exptl_crystal_size_min 0.08
_refine_diff_density_max 2.195
_refine_diff_density_min -1.960
_refine_diff_density_rms 0.111
_refine_ls_extinction_method none
_refine_ls_goodness_of_fit_ref 1.001
_refine_ls_hydrogen_treatment constr
_refine_ls_matrix_type full
_refine_ls_number_parameters 586
_refine_ls_number_reflns 8656
_refine_ls_number_restraints 0
_refine_ls_restrained_S_all 1.001
_refine_ls_R_factor_all 0.0915
_refine_ls_R_factor_gt 0.0712
_refine_ls_shift/su_max 0.002
_refine_ls_shift/su_mean 0.000
_refine_ls_structure_factor_coef Fsqd
_refine_ls_weighting_details 'calc w=1/[\s^2^(Fo^2^)+(0.0640P)^2^+30.4300P] where P=(Fo^2^+2Fc^2^)/3'
_refine_ls_weighting_scheme calc
_refine_ls_wR_factor_gt 0.1618
_refine_ls_wR_factor_ref 0.1736
_reflns_number_gt 6955
_reflns_number_total 8656
_reflns_threshold_expression >2sigma(I)
_cod_data_source_file c4qo00152d2.cif
_cod_data_source_block 1
_cod_depositor_comments
;
The following automatic conversions were performed:

data item '_symmetry_cell_setting' value 'Monoclinic' was changed to
'monoclinic' in accordance with the
/home/saulius/struct/COD-crude-data/automatic-downloads/DataCite-retrospective/RSC/depositions/lib/dictionaries/cif_core.dic
dictionary named 'cif_core.dic' version 2.4.2 last updated on
2011-04-26.

Automatic conversion script
Id: cif_fix_values 6909 2019-04-08 15:41:33Z antanas 
;
_cod_original_sg_symbol_H-M P2(1)/n
_cod_database_code 1553005

loop_
_symmetry_equiv_pos_as_xyz
'x, y, z'
'-x+1/2, y+1/2, -z+1/2'
'-x, -y, -z'
'x-1/2, -y-1/2, z-1/2'

loop_
_atom_site_label
_atom_site_type_symbol
_atom_site_fract_x
_atom_site_fract_y
_atom_site_fract_z
_atom_site_U_iso_or_equiv
_atom_site_adp_type
_atom_site_occupancy
_atom_site_symmetry_multiplicity
_atom_site_calc_flag
_atom_site_refinement_flags
Ru1 Ru 0.67290(3) 1.057741(17) 0.78859(3) 0.01844(15) Uani 1 1 d .
P2 P 0.81510(12) 1.18864(6) 0.99574(11) 0.0215(3) Uani 1 1 d .
Cl2 Cl 0.78744(11) 1.02054(5) 0.90838(10) 0.0222(3) Uani 1 1 d .
P1 P 0.78291(12) 1.05052(6) 0.67602(11) 0.0223(3) Uani 1 1 d .
Cl1 Cl 0.61928(12) 0.96983(5) 0.75281(10) 0.0271(3) Uani 1 1 d .
N1 N 0.5562(4) 1.06371(17) 0.8851(3) 0.0208(11) Uani 1 1 d .
C6 C 0.4021(5) 1.0572(2) 1.0053(5) 0.0319(15) Uani 1 1 d .
H6A H 0.3523 1.0542 1.0459 0.038 Uiso 1 1 calc R
O1 O 0.5450(3) 1.07424(18) 0.6953(3) 0.0323(10) Uani 1 1 d .
C2 C 0.7217(4) 1.1429(2) 0.9409(4) 0.0218(13) Uani 1 1 d .
C104 C 0.5828(5) 1.0422(3) 0.4457(5) 0.0373(16) Uani 1 1 d .
H10A H 0.5448 1.0159 0.4146 0.045 Uiso 1 1 calc R
C220 C 0.8251(5) 1.2452(2) 0.9259(4) 0.0245(13) Uani 1 1 d .
C7 C 0.3929(5) 1.0320(3) 0.9230(5) 0.0300(15) Uani 1 1 d .
H7A H 0.3346 1.0122 0.9056 0.036 Uiso 1 1 calc R
C1 C 0.7412(5) 1.1283(2) 0.8468(4) 0.0240(13) Uani 1 1 d .
H1A H 0.8148 1.1299 0.8390 0.029 Uiso 1 1 calc R
C110 C 0.9006(5) 1.0895(2) 0.6923(4) 0.0256(14) Uani 1 1 d .
C106 C 0.8623(5) 0.9511(2) 0.7151(4) 0.0275(14) Uani 1 1 d .
H10B H 0.8401 0.9554 0.7729 0.033 Uiso 1 1 calc R
C3 C 0.6484(5) 1.1261(2) 0.9910(4) 0.0231(13) Uani 1 1 d .
H3A H 0.6522 1.1388 1.0506 0.028 Uiso 1 1 calc R
C4 C 0.5635(5) 1.0906(2) 0.9654(4) 0.0234(13) Uani 1 1 d .
C225 C 0.8677(5) 1.2407(2) 0.8431(5) 0.0312(15) Uani 1 1 d .
H22A H 0.8927 1.2089 0.8253 0.037 Uiso 1 1 calc R
C127 C 0.6505(5) 1.0301(3) 0.5215(4) 0.0309(15) Uani 1 1 d .
H12A H 0.6565 0.9960 0.5418 0.037 Uiso 1 1 calc R
C210 C 0.7790(5) 1.2059(2) 1.1071(4) 0.0269(14) Uani 1 1 d .
C102 C 0.8769(5) 0.9819(3) 0.5634(5) 0.0341(16) Uani 1 1 d .
H10C H 0.8652 1.0075 0.5190 0.041 Uiso 1 1 calc R
C100 C 0.8422(4) 0.9889(2) 0.6494(4) 0.0248(14) Uani 1 1 d .
C108 C 0.9286(6) 0.9372(3) 0.5439(5) 0.0421(18) Uani 1 1 d .
H10D H 0.9501 0.9326 0.4859 0.051 Uiso 1 1 calc R
C8 C 0.4703(5) 1.0358(2) 0.8655(4) 0.0264(14) Uani 1 1 d .
H8A H 0.4623 1.0179 0.8102 0.032 Uiso 1 1 calc R
C125 C 0.7101(5) 1.0689(2) 0.5678(4) 0.0268(14) Uani 1 1 d .
C216 C 0.6822(5) 1.2257(2) 1.1173(5) 0.0325(15) Uani 1 1 d .
H21A H 0.6363 1.2325 1.0659 0.039 Uiso 1 1 calc R
C128 C 0.6980(6) 1.1197(3) 0.5359(4) 0.0342(16) Uani 1 1 d .
H12B H 0.7375 1.1461 0.5648 0.041 Uiso 1 1 calc R
C9 C 0.6814(5) 1.1392(2) 0.7650(4) 0.0290(15) Uani 1 1 d .
H9A H 0.7228 1.1478 0.7150 0.035 Uiso 1 1 calc R
C109 C 0.9157(5) 0.9068(3) 0.6951(5) 0.0372(17) Uani 1 1 d .
H10E H 0.9297 0.8816 0.7399 0.045 Uiso 1 1 calc R
C229 C 0.7907(5) 1.2935(2) 0.9534(5) 0.0291(14) Uani 1 1 d .
H22B H 0.7628 1.2971 1.0089 0.035 Uiso 1 1 calc R
C5 C 0.4888(5) 1.0874(2) 1.0253(5) 0.0292(15) Uani 1 1 d .
H5A H 0.4969 1.1058 1.0801 0.035 Uiso 1 1 calc R
C200 C 0.9397(5) 1.1597(2) 1.0118(4) 0.0283(14) Uani 1 1 d .
C208 C 0.9480(5) 1.1069(3) 1.0298(5) 0.0362(16) Uani 1 1 d .
H20A H 0.8891 1.0865 1.0273 0.043 Uiso 1 1 calc R
C115 C 1.0565(5) 1.1051(3) 0.7942(5) 0.0385(17) Uani 1 1 d .
H11A H 1.0962 1.0988 0.8495 0.046 Uiso 1 1 calc R
C206 C 1.1234(6) 1.1667(4) 1.0373(6) 0.059(2) Uani 1 1 d .
H20B H 1.1828 1.1867 1.0400 0.071 Uiso 1 1 calc R
C10 C 0.5714(6) 1.1571(3) 0.7470(5) 0.0430(19) Uani 1 1 d .
C227 C 0.8726(5) 1.2837(3) 0.7871(5) 0.0417(18) Uani 1 1 d .
H22C H 0.8993 1.2804 0.7310 0.050 Uiso 1 1 calc R
C105 C 0.9482(5) 0.8998(3) 0.6091(5) 0.0411(18) Uani 1 1 d .
H10F H 0.9831 0.8698 0.5958 0.049 Uiso 1 1 calc R
C11 C 0.5086(6) 1.1178(3) 0.6984(5) 0.0426(18) Uani 1 1 d .
C215 C 0.8469(5) 1.1967(2) 1.1843(4) 0.0319(15) Uani 1 1 d .
H21B H 0.9115 1.1828 1.1783 0.038 Uiso 1 1 calc R
C114 C 0.9621(5) 1.0809(2) 0.7743(5) 0.0330(15) Uani 1 1 d .
H11B H 0.9391 1.0581 0.8170 0.040 Uiso 1 1 calc R
C213 C 0.8186(6) 1.2082(3) 1.2700(5) 0.0414(18) Uani 1 1 d .
H21C H 0.8650 1.2031 1.3217 0.050 Uiso 1 1 calc R
C113 C 1.0904(5) 1.1387(3) 0.7303(5) 0.0407(18) Uani 1 1 d .
H11C H 1.1531 1.1557 0.7428 0.049 Uiso 1 1 calc R
C223 C 0.7989(6) 1.3359(2) 0.8966(6) 0.0432(19) Uani 1 1 d .
H22D H 0.7772 1.3683 0.9146 0.052 Uiso 1 1 calc R
C203 C 1.0431(6) 1.0851(3) 1.0512(5) 0.0460(19) Uani 1 1 d .
H20C H 1.0486 1.0498 1.0631 0.055 Uiso 1 1 calc R
C123 C 0.6276(6) 1.1308(3) 0.4616(5) 0.047(2) Uani 1 1 d .
H12C H 0.6186 1.1650 0.4423 0.057 Uiso 1 1 calc R
C112 C 1.0319(6) 1.1470(3) 0.6489(6) 0.048(2) Uani 1 1 d .
H11D H 1.0560 1.1692 0.6059 0.058 Uiso 1 1 calc R
C207 C 1.0276(5) 1.1899(3) 1.0147(5) 0.0436(19) Uani 1 1 d .
H20D H 1.0229 1.2251 1.0018 0.052 Uiso 1 1 calc R
C111 C 0.9365(6) 1.1228(3) 0.6292(5) 0.0355(16) Uani 1 1 d .
H11E H 0.8974 1.1291 0.5736 0.043 Uiso 1 1 calc R
C212 C 0.6543(6) 1.2353(3) 1.2031(5) 0.0381(17) Uani 1 1 d .
H21D H 0.5885 1.2476 1.2096 0.046 Uiso 1 1 calc R
C221 C 0.8387(6) 1.3307(3) 0.8139(6) 0.045(2) Uani 1 1 d .
H22E H 0.8426 1.3594 0.7760 0.055 Uiso 1 1 calc R
C211 C 0.7211(6) 1.2272(3) 1.2788(5) 0.0448(19) Uani 1 1 d .
H21E H 0.7014 1.2344 1.3367 0.054 Uiso 1 1 calc R
C201 C 1.1303(6) 1.1151(4) 1.0553(6) 0.055(2) Uani 1 1 d .
H20E H 1.1945 1.1000 1.0704 0.066 Uiso 1 1 calc R
C101 C 0.5709(6) 1.0926(3) 0.4158(5) 0.0444(19) Uani 1 1 d .
H10G H 0.5249 1.1006 0.3651 0.053 Uiso 1 1 calc R
C14 C 0.5304(8) 1.2017(3) 0.7623(7) 0.066(3) Uani 1 1 d .
H14A H 0.4592 1.2042 0.7506 0.079 Uiso 1 1 calc R
C12 C 0.4020(7) 1.1275(5) 0.6491(7) 0.086(4) Uani 1 1 d .
H12D H 0.3750 1.0958 0.6222 0.129 Uiso 1 1 calc R
H12E H 0.4066 1.1529 0.6018 0.129 Uiso 1 1 calc R
H12F H 0.3571 1.1400 0.6921 0.129 Uiso 1 1 calc R
C15 C 0.5872(7) 1.2501(4) 0.7973(9) 0.089(4) Uani 1 1 d .
H15A H 0.5386 1.2775 0.8032 0.133 Uiso 1 1 calc R
H15B H 0.6347 1.2603 0.7548 0.133 Uiso 1 1 calc R
H15C H 0.6242 1.2431 0.8560 0.133 Uiso 1 1 calc R
F4 F 0.4370(5) 1.2126(2) 1.0740(4) 0.0845(17) Uani 1 1 d .
F3 F 0.4601(6) 1.2773(3) 0.9767(4) 0.116(3) Uani 1 1 d .
F2 F 0.3060(6) 1.2614(3) 1.0139(7) 0.131(3) Uani 1 1 d .
F1 F 0.3741(7) 1.2040(3) 0.9297(5) 0.125(3) Uani 1 1 d .
B1 B 0.3938(10) 1.2395(5) 1.0024(8) 0.072(4) Uani 1 1 d .
Cl1B Cl 1.2929(4) 0.92167(13) 0.7850(2) 0.1385(17) Uani 1 1 d .
Cl1A Cl 1.1863(5) 1.0071(2) 0.6957(3) 0.209(3) Uani 1 1 d .
C1A C 1.2059(9) 0.9428(5) 0.6948(8) 0.103(4) Uani 1 1 d .
H1AA H 1.2315 0.9332 0.6373 0.124 Uiso 1 1 calc R
H1AB H 1.1407 0.9253 0.6980 0.124 Uiso 1 1 calc R

loop_
_atom_site_aniso_label
_atom_site_aniso_U_11
_atom_site_aniso_U_22
_atom_site_aniso_U_33
_atom_site_aniso_U_23
_atom_site_aniso_U_13
_atom_site_aniso_U_12
Ru1 0.0197(3) 0.0139(2) 0.0217(3) 0.00122(19) 0.00209(19) 0.00059(19)
P2 0.0204(8) 0.0158(7) 0.0280(8) -0.0001(6) 0.0001(6) 0.0010(6)
Cl2 0.0226(7) 0.0174(7) 0.0260(8) 0.0012(6) -0.0011(6) 0.0013(6)
P1 0.0249(8) 0.0150(7) 0.0277(8) -0.0016(6) 0.0059(7) -0.0014(6)
Cl1 0.0298(8) 0.0206(7) 0.0310(8) -0.0058(6) 0.0037(7) -0.0061(6)
N1 0.024(3) 0.013(2) 0.025(3) 0.007(2) -0.001(2) 0.002(2)
C6 0.026(3) 0.028(3) 0.044(4) 0.004(3) 0.014(3) 0.006(3)
O1 0.026(2) 0.040(3) 0.031(3) 0.006(2) 0.000(2) 0.007(2)
C2 0.022(3) 0.013(3) 0.032(3) -0.002(2) 0.006(3) 0.005(2)
C104 0.038(4) 0.047(4) 0.026(4) 0.003(3) 0.000(3) -0.006(3)
C220 0.021(3) 0.021(3) 0.029(3) 0.002(3) -0.007(3) -0.004(2)
C7 0.018(3) 0.033(4) 0.039(4) 0.001(3) 0.005(3) -0.001(3)
C1 0.029(3) 0.014(3) 0.031(3) -0.006(2) 0.012(3) -0.004(2)
C110 0.026(3) 0.025(3) 0.027(3) -0.008(3) 0.010(3) -0.003(3)
C106 0.034(3) 0.019(3) 0.031(3) -0.008(3) 0.006(3) 0.000(3)
C3 0.028(3) 0.017(3) 0.025(3) -0.004(2) 0.006(3) 0.001(2)
C4 0.030(3) 0.012(3) 0.029(3) -0.001(2) 0.003(3) 0.002(2)
C225 0.030(4) 0.025(3) 0.040(4) 0.003(3) 0.006(3) -0.003(3)
C127 0.035(4) 0.031(4) 0.028(4) 0.003(3) 0.009(3) 0.001(3)
C210 0.026(3) 0.019(3) 0.036(4) -0.006(3) 0.004(3) -0.002(3)
C102 0.036(4) 0.031(4) 0.037(4) -0.005(3) 0.013(3) 0.002(3)
C100 0.018(3) 0.023(3) 0.033(4) -0.007(3) 0.004(3) -0.005(2)
C108 0.041(4) 0.041(4) 0.047(4) -0.012(4) 0.018(4) 0.002(3)
C8 0.025(3) 0.022(3) 0.031(4) -0.002(3) -0.003(3) -0.001(3)
C125 0.029(3) 0.026(3) 0.027(3) 0.007(3) 0.011(3) 0.002(3)
C216 0.032(4) 0.025(3) 0.041(4) -0.004(3) 0.004(3) -0.001(3)
C128 0.053(4) 0.027(3) 0.023(3) 0.001(3) 0.008(3) 0.004(3)
C9 0.045(4) 0.016(3) 0.028(4) 0.003(3) 0.010(3) 0.002(3)
C109 0.034(4) 0.025(3) 0.052(5) 0.000(3) 0.003(3) 0.004(3)
C229 0.032(4) 0.019(3) 0.034(4) 0.002(3) -0.007(3) 0.002(3)
C5 0.029(3) 0.024(3) 0.035(4) -0.003(3) 0.010(3) -0.001(3)
C200 0.026(3) 0.030(3) 0.029(3) 0.000(3) -0.001(3) 0.008(3)
C208 0.038(4) 0.031(4) 0.037(4) -0.002(3) -0.009(3) 0.008(3)
C115 0.028(4) 0.041(4) 0.047(4) -0.003(3) 0.009(3) -0.002(3)
C206 0.024(4) 0.085(7) 0.067(6) 0.020(5) 0.000(4) -0.001(4)
C10 0.052(5) 0.036(4) 0.043(4) 0.022(3) 0.013(4) 0.027(4)
C227 0.035(4) 0.040(4) 0.050(5) 0.012(4) 0.004(3) -0.007(3)
C105 0.032(4) 0.031(4) 0.062(5) -0.019(4) 0.010(4) 0.006(3)
C11 0.042(4) 0.050(5) 0.036(4) 0.003(3) 0.002(3) 0.018(4)
C215 0.034(4) 0.030(3) 0.029(4) -0.004(3) -0.010(3) 0.001(3)
C114 0.029(4) 0.026(3) 0.044(4) -0.001(3) 0.009(3) -0.005(3)
C213 0.048(5) 0.047(4) 0.027(4) -0.011(3) -0.005(3) -0.007(4)
C113 0.030(4) 0.034(4) 0.060(5) -0.013(4) 0.009(4) -0.012(3)
C223 0.042(4) 0.015(3) 0.069(6) 0.005(3) -0.012(4) 0.003(3)
C203 0.048(5) 0.038(4) 0.049(5) -0.003(4) -0.012(4) 0.018(4)
C123 0.059(5) 0.048(5) 0.037(4) 0.017(4) 0.015(4) 0.017(4)
C112 0.051(5) 0.044(4) 0.052(5) -0.002(4) 0.018(4) -0.023(4)
C207 0.029(4) 0.043(4) 0.058(5) 0.015(4) 0.001(3) 0.000(3)
C111 0.046(4) 0.033(4) 0.030(4) -0.004(3) 0.014(3) -0.009(3)
C212 0.041(4) 0.032(4) 0.043(4) -0.013(3) 0.012(4) 0.001(3)
C221 0.041(4) 0.034(4) 0.059(5) 0.023(4) -0.007(4) -0.009(3)
C211 0.059(5) 0.043(4) 0.034(4) -0.012(3) 0.011(4) -0.012(4)
C201 0.038(5) 0.073(6) 0.054(5) 0.012(4) -0.001(4) 0.033(4)
C101 0.037(4) 0.060(5) 0.034(4) 0.006(4) -0.008(3) 0.001(4)
C14 0.065(6) 0.052(5) 0.076(7) -0.008(5) -0.016(5) 0.010(5)
C12 0.058(6) 0.111(9) 0.083(8) -0.008(7) -0.026(5) 0.044(6)
C15 0.044(5) 0.060(6) 0.153(11) -0.053(7) -0.037(6) 0.015(4)
F4 0.092(4) 0.101(4) 0.058(3) 0.022(3) 0.000(3) 0.020(4)
F3 0.156(6) 0.130(6) 0.058(4) 0.019(4) -0.008(4) -0.089(5)
F2 0.081(5) 0.072(4) 0.238(10) 0.026(5) 0.002(5) 0.017(4)
F1 0.192(8) 0.082(5) 0.092(5) 0.017(4) -0.035(5) -0.034(5)
B1 0.075(8) 0.083(8) 0.050(6) 0.022(6) -0.025(6) -0.036(7)
Cl1B 0.255(5) 0.075(2) 0.074(2) 0.0128(16) -0.039(3) -0.046(3)
Cl1A 0.327(7) 0.187(4) 0.095(3) -0.050(3) -0.062(4) 0.189(5)
C1A 0.063(7) 0.156(13) 0.087(9) -0.038(8) -0.004(6) -0.007(8)

loop_
_atom_type_symbol
_atom_type_description
_atom_type_scat_dispersion_real
_atom_type_scat_dispersion_imag
_atom_type_scat_source
C C 0.0033 0.0016 'International Tables Vol C Tables 4.2.6.8 and 6.1.1.4'
H H 0.0000 0.0000 'International Tables Vol C Tables 4.2.6.8 and 6.1.1.4'
B B 0.0013 0.0007 'International Tables Vol C Tables 4.2.6.8 and 6.1.1.4'
N N 0.0061 0.0033 'International Tables Vol C Tables 4.2.6.8 and 6.1.1.4'
O O 0.0106 0.0060 'International Tables Vol C Tables 4.2.6.8 and 6.1.1.4'
F F 0.0171 0.0103 'International Tables Vol C Tables 4.2.6.8 and 6.1.1.4'
P P 0.1023 0.0942 'International Tables Vol C Tables 4.2.6.8 and 6.1.1.4'
Cl Cl 0.1484 0.1585 'International Tables Vol C Tables 4.2.6.8 and 6.1.1.4'
Ru Ru -1.2594 0.8363 'International Tables Vol C Tables 4.2.6.8 and 6.1.1.4'

loop_
_geom_angle_atom_site_label_1
_geom_angle_atom_site_label_2
_geom_angle_atom_site_label_3
_geom_angle
O1 Ru1 C9 75.2(2)
O1 Ru1 C1 110.9(2)
C9 Ru1 C1 37.8(2)
O1 Ru1 N1 81.15(17)
C9 Ru1 N1 95.0(2)
C1 Ru1 N1 88.4(2)
O1 Ru1 P1 93.59(13)
C9 Ru1 P1 85.22(18)
C1 Ru1 P1 95.07(16)
N1 Ru1 P1 174.49(13)
O1 Ru1 Cl2 163.88(13)
C9 Ru1 Cl2 118.42(19)
C1 Ru1 Cl2 81.17(17)
N1 Ru1 Cl2 88.73(13)
P1 Ru1 Cl2 96.02(6)
O1 Ru1 Cl1 81.66(13)
C9 Ru1 Cl1 155.23(18)
C1 Ru1 Cl1 166.97(17)
N1 Ru1 Cl1 90.06(13)
P1 Ru1 Cl1 87.51(5)
Cl2 Ru1 Cl1 85.86(5)
C200 P2 C220 107.3(3)
C200 P2 C210 107.7(3)
C220 P2 C210 110.9(3)
C200 P2 C2 110.3(3)
C220 P2 C2 111.0(3)
C210 P2 C2 109.5(3)
C125 P1 C100 103.6(3)
C125 P1 C110 109.0(3)
C100 P1 C110 97.9(3)
C125 P1 Ru1 107.1(2)
C100 P1 Ru1 122.1(2)
C110 P1 Ru1 116.0(2)
C8 N1 C4 116.3(5)
C8 N1 Ru1 116.5(4)
C4 N1 Ru1 127.1(4)
C7 C6 C5 116.9(6)
C11 O1 Ru1 116.8(5)
C3 C2 C1 129.1(6)
C3 C2 P2 116.9(5)
C1 C2 P2 114.0(4)
C101 C104 C127 120.6(7)
C225 C220 C229 119.6(6)
C225 C220 P2 119.3(5)
C229 C220 P2 121.1(5)
C6 C7 C8 120.0(6)
C9 C1 C2 128.2(6)
C9 C1 Ru1 70.0(3)
C2 C1 Ru1 118.7(4)
C111 C110 C114 118.2(6)
C111 C110 P1 126.4(5)
C114 C110 P1 115.2(5)
C100 C106 C109 120.0(6)
C2 C3 C4 129.2(6)
N1 C4 C5 121.8(6)
N1 C4 C3 121.9(5)
C5 C4 C3 116.3(5)
C227 C225 C220 119.8(6)
C104 C127 C125 120.5(6)
C215 C210 C216 119.3(6)
C215 C210 P2 119.6(5)
C216 C210 P2 121.0(5)
C108 C102 C100 120.5(7)
C106 C100 C102 119.0(6)
C106 C100 P1 121.4(5)
C102 C100 P1 119.3(5)
C105 C108 C102 120.4(7)
N1 C8 C7 123.7(6)
C128 C125 C127 118.1(6)
C128 C125 P1 124.4(5)
C127 C125 P1 116.8(5)
C212 C216 C210 119.9(7)
C123 C128 C125 120.1(7)
C1 C9 C10 130.8(6)
C1 C9 Ru1 72.2(3)
C10 C9 Ru1 105.4(4)
C105 C109 C106 120.6(7)
C223 C229 C220 119.0(6)
C6 C5 C4 121.1(6)
C207 C200 C208 119.8(6)
C207 C200 P2 120.8(5)
C208 C200 P2 119.2(5)
C203 C208 C200 119.8(7)
C113 C115 C114 118.7(7)
C201 C206 C207 120.4(8)
C14 C10 C11 118.9(8)
C14 C10 C9 130.1(8)
C11 C10 C9 110.8(6)
C221 C227 C225 120.4(7)
C108 C105 C109 119.5(6)
O1 C11 C10 117.4(7)
O1 C11 C12 118.3(8)
C10 C11 C12 124.3(7)
C213 C215 C210 120.0(7)
C115 C114 C110 122.1(6)
C215 C213 C211 119.8(7)
C112 C113 C115 120.0(7)
C221 C223 C229 120.8(7)
C208 C203 C201 120.5(7)
C101 C123 C128 121.3(7)
C113 C112 C111 121.2(7)
C200 C207 C206 119.2(7)
C110 C111 C112 119.8(7)
C211 C212 C216 121.0(7)
C227 C221 C223 120.3(7)
C212 C211 C213 120.0(7)
C206 C201 C203 120.3(7)
C123 C101 C104 119.3(7)
C10 C14 C15 126.4(9)
F2 B1 F4 115.5(11)
F2 B1 F3 108.2(11)
F4 B1 F3 110.9(9)
F2 B1 F1 106.5(9)
F4 B1 F1 106.7(10)
F3 B1 F1 108.9(10)
Cl1A C1A Cl1B 113.1(7)

loop_
_geom_bond_atom_site_label_1
_geom_bond_atom_site_label_2
_geom_bond_distance
Ru1 O1 2.092(4)
Ru1 C9 2.135(6)
Ru1 C1 2.164(6)
Ru1 N1 2.189(5)
Ru1 P1 2.3041(16)
Ru1 Cl2 2.3889(15)
Ru1 Cl1 2.4166(15)
P2 C200 1.783(6)
P2 C220 1.796(6)
P2 C210 1.801(6)
P2 C2 1.823(6)
P1 C125 1.827(7)
P1 C100 1.829(6)
P1 C110 1.831(6)
N1 C8 1.339(8)
N1 C4 1.361(7)
C6 C7 1.365(9)
C6 C5 1.381(9)
O1 C11 1.223(8)
C2 C3 1.337(8)
C2 C1 1.479(8)
C104 C101 1.377(10)
C104 C127 1.383(9)
C220 C225 1.391(9)
C220 C229 1.398(8)
C7 C8 1.384(9)
C1 C9 1.391(9)
C110 C111 1.380(9)
C110 C114 1.395(9)
C106 C100 1.376(9)
C106 C109 1.386(9)
C3 C4 1.457(8)
C4 C5 1.381(8)
C225 C227 1.385(9)
C127 C125 1.399(9)
C210 C215 1.385(9)
C210 C216 1.386(9)
C102 C108 1.380(9)
C102 C100 1.394(9)
C108 C105 1.365(11)
C125 C128 1.396(9)
C216 C212 1.368(9)
C128 C123 1.383(10)
C9 C10 1.506(10)
C109 C105 1.384(10)
C229 C223 1.387(9)
C200 C207 1.384(9)
C200 C208 1.391(9)
C208 C203 1.371(10)
C115 C113 1.383(10)
C115 C114 1.386(9)
C206 C201 1.361(12)
C206 C207 1.394(10)
C10 C14 1.301(11)
C10 C11 1.446(11)
C227 C221 1.364(11)
C11 C12 1.522(11)
C215 C213 1.377(9)
C213 C211 1.383(11)
C113 C112 1.367(11)
C223 C221 1.373(11)
C203 C201 1.372(12)
C123 C101 1.367(11)
C112 C111 1.397(10)
C212 C211 1.357(11)
C14 C15 1.514(12)
F4 B1 1.333(12)
F3 B1 1.382(12)
F2 B1 1.305(15)
F1 B1 1.409(14)
Cl1B C1A 1.740(12)
Cl1A C1A 1.679(14)
